data_2010377
loop_
_publ_author_name
'Hellier, Desmond G.'
'Majid Motevalli'

_publ_section_title
;
 4,5-Dicyclohexyl-1,3,2-dioxathiolane 2-Oxide, C~14~H~24~O~3~S
;
_journal_issue 1
_journal_name_full 'Acta Crystallographica Section C'
_journal_page_first 129
_journal_page_last 131
_journal_paper_doi 10.1107/S0108270194007171
_journal_volume 51
_journal_year 1995
_chemical_formula_sum 'C14 H24 O3 S'
_chemical_formula_weight 272.39
_chemical_name_systematic
;
 ?
;
_space_group_IT_number 14
_symmetry_cell_setting monoclinic
_symmetry_space_group_name_Hall '-P 2yn'
_symmetry_space_group_name_H-M 'P 1 21/n 1'
_audit_creation_method SHELXL
_cell_angle_alpha 90.00
_cell_angle_beta 110.21(2)
_cell_angle_gamma 90.00
_cell_formula_units_Z 8
_cell_length_a 11.0070(10)
_cell_length_b 19.100(3)
_cell_length_c 14.976(2)
_cell_measurement_reflns_used 25
_cell_measurement_temperature 293(2)
_cell_measurement_theta_max 14.5
_cell_measurement_theta_min 13.5
_cell_volume 2954.6(8)
_computing_cell_refinement 'CAD4/PC software'
_computing_data_collection 'CAD4/PC software (Enraf-Nonius, 1989)'
_computing_data_reduction 'CAD4 software'
_computing_molecular_graphics 'PLUTON (Spek, 1993)'
_computing_publication_material SHELXL-93
_computing_structure_refinement 'SHELXL-93 (Sheldrick, 1993)'
_computing_structure_solution 'SHELXS-86 (Sheldrick, 1990)'
_diffrn_ambient_temperature 293(2)
_diffrn_measurement_device 'Enraf-Nonius CAD4 4-circle'
_diffrn_measurement_method 2\q/\w
_diffrn_radiation_monochromator graphite
_diffrn_radiation_source 'fine-focus sealed tube'
_diffrn_radiation_type MoK\a
_diffrn_radiation_wavelength 0.71069
_diffrn_reflns_av_R_equivalents 0.0197
_diffrn_reflns_av_sigmaI/netI 0.1267
_diffrn_reflns_limit_h_max 10
_diffrn_reflns_limit_h_min -11
_diffrn_reflns_limit_k_max 20
_diffrn_reflns_limit_k_min -2
_diffrn_reflns_limit_l_max 15
_diffrn_reflns_limit_l_min -5
_diffrn_reflns_number 3857
_diffrn_reflns_theta_max 21.97
_diffrn_reflns_theta_min 1.80
_diffrn_standards_decay_% 0
_diffrn_standards_interval_time 60
_diffrn_standards_number 3
_exptl_absorpt_coefficient_mu 0.218
_exptl_absorpt_correction_T_max 0.980
_exptl_absorpt_correction_T_min 0.935
_exptl_absorpt_correction_type empirical
_exptl_crystal_colour colourless
_exptl_crystal_density_diffrn 1.225
_exptl_crystal_density_meas 1.3
_exptl_crystal_density_method flotation
_exptl_crystal_description 'transparent rhombic'
_exptl_crystal_F_000 1184
_exptl_crystal_size_max .36
_exptl_crystal_size_mid .32
_exptl_crystal_size_min .2
_refine_diff_density_max 0.569
_refine_diff_density_min -0.506
_refine_ls_extinction_method none
_refine_ls_goodness_of_fit_all 1.010
_refine_ls_goodness_of_fit_obs 1.242
_refine_ls_hydrogen_treatment ' H atoms: calculated using AFIX in SHELXL92 (Sheldrick, 1992)'
_refine_ls_matrix_type full
_refine_ls_number_parameters 335
_refine_ls_number_reflns 3618
_refine_ls_number_restraints 0
_refine_ls_restrained_S_all 1.010
_refine_ls_restrained_S_obs 1.242
_refine_ls_R_factor_all 0.0912
_refine_ls_R_factor_obs 0.0489
_refine_ls_shift/esd_max 0.001
_refine_ls_shift/esd_mean 0.000
_refine_ls_structure_factor_coef Fsqd
_refine_ls_weighting_details 'w = 1/[\s^2^(Fo^2^)+(0.0715P)^2^+0.0000P] where P = (Fo^2^+2Fc^2^)/3'
_refine_ls_weighting_scheme calc
_refine_ls_wR_factor_all 0.1228
_refine_ls_wR_factor_obs 0.1153
_reflns_number_observed 2248
_reflns_number_total 3618
_reflns_observed_criterion >2sigma(I)
_cod_data_source_file hu1088.cif
_cod_data_source_block hu1088
_cod_depositor_comments
;
The following automatic conversions were performed:
'_symmetry_cell_setting' value 'Monoclinic' changed to 'monoclinic'
according to '/home/saulius/struct/CIF-dictionaries/cif_core.dic'
dictionary named 'cif_core.dic' version 2.4.1 from 2010-06-29.

Automatic conversion script
Id: cif_fix_enum 1527 2010-12-29 10:47:43Z saulius 

The following automatic conversions were performed:

'_symmetry_cell_setting' value 'Monoclinic' changed to 'monoclinic'
according to /home/saulius/struct/CIF-dictionaries/cif_core.dic
dictionary named 'cif_core.dic' version 2.4.1 from 2010-06-29.

Automatic conversion script
Id: cif_fix_values 1715 2011-07-08 13:25:40Z adriana 

The following automatic conversions were performed:

'_refine_ls_weighting_scheme' value 'calc w =
1/[\s^2^(Fo^2^)+(0.0715P)^2^+0.0000P] where P = (Fo^2^+2Fc^2^)/3' was
changed to 'calc'. New tag '_refine_ls_weighting_details' was
created. The value of the new tag was set to 'w =
1/[\s^2^(Fo^2^)+(0.0715P)^2^+0.0000P] where P = (Fo^2^+2Fc^2^)/3'.

Automatic conversion script
Id: cif_fix_values 3143 2015-03-26 13:38:13Z robertas 
;
_cod_original_cell_volume 2954.6(7)
_cod_original_sg_symbol_H-M 'P 21/n'
_cod_database_code 2010377

loop_
_symmetry_equiv_pos_as_xyz
'x, y, z'
'-x+1/2, y+1/2, -z+1/2'
'-x, -y, -z'
'x-1/2, -y-1/2, z-1/2'

loop_
_atom_site_aniso_label
_atom_site_aniso_U_11
_atom_site_aniso_U_22
_atom_site_aniso_U_33
_atom_site_aniso_U_12
_atom_site_aniso_U_13
_atom_site_aniso_U_23
S2A 0.0690(7) 0.0648(6) 0.0595(6) -0.0037(5) -0.0033(5) 0.0146(5)
O1A 0.0509(14) 0.0579(14) 0.0507(13) -0.0076(11) 0.0048(11) 0.0098(11)
O2A 0.125(2) 0.104(2) 0.040(2) -0.028(2) -0.0167(15) 0.0167(15)
O3A 0.073(2) 0.0569(15) 0.0479(14) -0.0127(12) 0.0022(12) 0.0167(12)
C4A 0.048(2) 0.051(2) 0.043(2) -0.007(2) 0.015(2) 0.004(2)
C5A 0.051(2) 0.059(2) 0.038(2) -0.003(2) 0.015(2) -0.003(2)
C3 0.044(2) 0.043(2) 0.038(2) -0.001(2) 0.0099(15) 0.001(2)
C4 0.045(2) 0.058(2) 0.047(2) -0.008(2) 0.012(2) -0.003(2)
C5 0.055(2) 0.070(2) 0.050(2) -0.001(2) 0.020(2) -0.008(2)
C6 0.064(2) 0.075(3) 0.062(2) -0.003(2) 0.013(2) -0.021(2)
C7 0.050(2) 0.060(2) 0.072(3) -0.013(2) 0.011(2) -0.018(2)
C8 0.046(2) 0.053(2) 0.061(2) -0.008(2) 0.015(2) 0.001(2)
C9 0.055(2) 0.047(2) 0.036(2) 0.000(2) 0.014(2) 0.001(2)
C10 0.063(2) 0.057(2) 0.058(2) 0.005(2) 0.017(2) -0.009(2)
C11 0.070(3) 0.067(3) 0.085(3) 0.016(2) 0.005(2) -0.006(2)
C12 0.112(4) 0.056(3) 0.087(3) 0.017(3) 0.016(3) -0.002(2)
C13 0.098(3) 0.046(2) 0.081(3) -0.011(2) 0.020(2) 0.000(2)
C14 0.063(2) 0.053(2) 0.064(2) -0.008(2) 0.013(2) -0.001(2)
S2B 0.1019(8) 0.0624(7) 0.0471(6) 0.0232(6) 0.0165(6) 0.0069(5)
O1B 0.078(2) 0.062(2) 0.0455(14) 0.0280(12) 0.0090(12) 0.0024(12)
O2B 0.105(2) 0.102(2) 0.057(2) 0.036(2) -0.023(2) -0.012(2)
O3B 0.074(2) 0.0556(14) 0.0445(13) 0.0155(12) 0.0209(12) 0.0057(11)
C4B 0.051(2) 0.054(2) 0.041(2) 0.003(2) 0.017(2) 0.002(2)
C5B 0.050(2) 0.058(2) 0.046(2) 0.013(2) 0.016(2) 0.004(2)
C17 0.035(2) 0.047(2) 0.052(2) -0.0033(15) 0.010(2) -0.003(2)
C18 0.062(2) 0.050(2) 0.054(2) -0.001(2) 0.019(2) 0.000(2)
C19 0.077(3) 0.049(2) 0.067(3) -0.002(2) 0.020(2) -0.008(2)
C20 0.093(3) 0.049(2) 0.068(3) -0.007(2) 0.014(2) 0.002(2)
C21 0.100(3) 0.055(2) 0.052(2) -0.008(2) 0.016(2) 0.006(2)
C22 0.065(2) 0.064(2) 0.052(2) -0.003(2) 0.020(2) 0.004(2)
C23 0.050(2) 0.047(2) 0.041(2) 0.005(2) 0.015(2) 0.003(2)
C24 0.061(2) 0.052(2) 0.055(2) 0.001(2) 0.025(2) -0.008(2)
C25 0.064(2) 0.064(2) 0.071(2) -0.006(2) 0.028(2) -0.003(2)
C26 0.081(3) 0.063(2) 0.062(2) -0.014(2) 0.020(2) -0.007(2)
C27 0.089(3) 0.064(3) 0.057(2) -0.007(2) 0.028(2) -0.015(2)
C28 0.073(2) 0.062(2) 0.057(2) 0.008(2) 0.031(2) -0.004(2)

loop_
_atom_site_label
_atom_site_fract_x
_atom_site_fract_y
_atom_site_fract_z
_atom_site_U_iso_or_equiv
_atom_site_thermal_displace_type
_atom_site_calc_flag
_atom_site_refinement_flags
_atom_site_occupancy
_atom_site_disorder_group
_atom_site_type_symbol
S2A 0.02104(9) 0.80353(5) 0.34462(7) 0.0711(3) Uani d . 1 . S
O1A 0.0526(2) 0.73091(11) 0.40245(15) 0.0565(6) Uani d . 1 . O
O2A 0.0047(3) 0.79019(15) 0.2463(2) 0.1017(10) Uani d . 1 . O
O3A 0.1657(2) 0.83337(11) 0.39211(15) 0.0643(7) Uani d . 1 . O
C4A 0.2564(3) 0.7835(2) 0.4536(2) 0.0477(8) Uani d . 1 . C
H4A1 0.3346(3) 0.7835(2) 0.4364(2) 0.052(6) Uiso calc R 1 . H
C5A 0.1894(3) 0.7132(2) 0.4246(2) 0.0495(8) Uani d . 1 . C
H5A1 0.2013(3) 0.6984(2) 0.3655(2) 0.052(6) Uiso calc R 1 . H
C3 0.2943(3) 0.8075(2) 0.5561(2) 0.0428(8) Uani d . 1 . C
H3 0.3492(3) 0.7708(2) 0.5957(2) 0.043(8) Uiso calc R 1 . H
C4 0.1814(3) 0.8179(2) 0.5909(2) 0.0509(9) Uani d . 1 . C
H4A2 0.1328(3) 0.7746(2) 0.5831(2) 0.063(3) Uiso calc R 1 . H
H4B1 0.1242(3) 0.8536(2) 0.5525(2) 0.063(3) Uiso calc R 1 . H
C5 0.2265(3) 0.8398(2) 0.6948(2) 0.0578(9) Uani d . 1 . C
H5A2 0.1516(3) 0.8484(2) 0.7134(2) 0.063(3) Uiso calc R 1 . H
H5B1 0.2760(3) 0.8020(2) 0.7340(2) 0.063(3) Uiso calc R 1 . H
C6 0.3091(3) 0.9050(2) 0.7119(3) 0.0691(11) Uani d . 1 . C
H6A 0.2565(3) 0.9442(2) 0.6791(3) 0.063(3) Uiso calc R 1 . H
H6B 0.3417(3) 0.9155(2) 0.7794(3) 0.063(3) Uiso calc R 1 . H
C7 0.4212(3) 0.8958(2) 0.6772(2) 0.0632(10) Uani d . 1 . C
H7A 0.4795(3) 0.8606(2) 0.7154(2) 0.063(3) Uiso calc R 1 . H
H7B 0.4686(3) 0.9395(2) 0.6848(2) 0.063(3) Uiso calc R 1 . H
C8 0.3754(3) 0.8739(2) 0.5729(2) 0.0544(9) Uani d . 1 . C
H8A 0.3244(3) 0.9114(2) 0.5340(2) 0.063(3) Uiso calc R 1 . H
H8B 0.4500(3) 0.8661(2) 0.5538(2) 0.063(3) Uiso calc R 1 . H
C9 0.2267(3) 0.6528(2) 0.4937(2) 0.0462(8) Uani d . 1 . C
H9 0.2180(3) 0.6679(2) 0.5537(2) 0.056(9) Uiso calc R 1 . H
C10 0.3670(3) 0.6326(2) 0.5132(2) 0.0605(9) Uani d . 1 . C
H10A 0.3784(3) 0.6203(2) 0.4538(2) 0.079(4) Uiso calc R 1 . H
H10B 0.4222(3) 0.6725(2) 0.5399(2) 0.079(4) Uiso calc R 1 . H
C11 0.4076(4) 0.5718(2) 0.5812(3) 0.0794(12) Uani d . 1 . C
H11A 0.4044(4) 0.5856(2) 0.6426(3) 0.079(4) Uiso calc R 1 . H
H11B 0.4963(4) 0.5592(2) 0.5897(3) 0.079(4) Uiso calc R 1 . H
C12 0.3211(4) 0.5089(2) 0.5450(3) 0.0897(13) Uani d . 1 . C
H12A 0.3323(4) 0.4915(2) 0.4875(3) 0.079(4) Uiso calc R 1 . H
H12B 0.3460(4) 0.4719(2) 0.5924(3) 0.079(4) Uiso calc R 1 . H
C13 0.1808(4) 0.5274(2) 0.5243(3) 0.0779(12) Uani d . 1 . C
H13A 0.1674(4) 0.5383(2) 0.5834(3) 0.079(4) Uiso calc R 1 . H
H13B 0.1272(4) 0.4873(2) 0.4959(3) 0.079(4) Uiso calc R 1 . H
C14 0.1400(3) 0.5894(2) 0.4573(2) 0.0627(10) Uani d . 1 . C
H14A 0.0515(3) 0.6019(2) 0.4495(2) 0.079(4) Uiso calc R 1 . H
H14B 0.1424(3) 0.5762(2) 0.3955(2) 0.079(4) Uiso calc R 1 . H
S2B 0.18490(11) 0.81074(5) 0.93464(7) 0.0729(3) Uani d . 1 . S
O1B 0.1819(2) 0.83606(12) 1.03662(15) 0.0653(7) Uani d . 1 . O
O2B 0.0530(3) 0.7934(2) 0.8778(2) 0.1016(10) Uani d . 1 . O
O3B 0.2621(2) 0.73947(11) 0.97614(14) 0.0580(6) Uani d . 1 . O
C4B 0.2307(3) 0.7164(2) 1.0588(2) 0.0485(8) Uani d . 1 . C
H4B2 0.1417(3) 0.6986(2) 1.0358(2) 0.058(7) Uiso calc R 1 . H
C5B 0.2317(3) 0.7842(2) 1.1124(2) 0.0513(9) Uani d . 1 . C
H5B2 0.1693(3) 0.7797(2) 1.1455(2) 0.058(7) Uiso calc R 1 . H
C17 0.3188(3) 0.6569(2) 1.1082(2) 0.0457(8) Uani d . 1 . C
H17 0.4073(3) 0.6749(2) 1.1354(2) 0.035(7) Uiso calc R 1 . H
C18 0.3174(3) 0.5984(2) 1.0387(2) 0.0556(9) Uani d . 1 . C
H18A 0.2289(3) 0.5832(2) 1.0067(2) 0.078(3) Uiso calc R 1 . H
H18B 0.3502(3) 0.6162(2) 0.9908(2) 0.078(3) Uiso calc R 1 . H
C19 0.3988(4) 0.5360(2) 1.0883(3) 0.0657(10) Uani d . 1 . C
H19A 0.3901(4) 0.4989(2) 1.0423(3) 0.078(3) Uiso calc R 1 . H
H19B 0.4892(4) 0.5498(2) 1.1132(3) 0.078(3) Uiso calc R 1 . H
C20 0.3592(4) 0.5089(2) 1.1682(3) 0.0735(11) Uani d . 1 . C
H20A 0.4183(4) 0.4722(2) 1.2014(3) 0.078(3) Uiso calc R 1 . H
H20B 0.2731(4) 0.4889(2) 1.1423(3) 0.078(3) Uiso calc R 1 . H
C21 0.3595(4) 0.5664(2) 1.2376(2) 0.0717(11) Uani d . 1 . C
H21A 0.4478(4) 0.5817(2) 1.2701(2) 0.078(3) Uiso calc R 1 . H
H21B 0.3262(4) 0.5480(2) 1.2849(2) 0.078(3) Uiso calc R 1 . H
C22 0.2784(3) 0.6286(2) 1.1890(2) 0.0605(9) Uani d . 1 . C
H22A 0.2870(3) 0.6654(2) 1.2354(2) 0.078(3) Uiso calc R 1 . H
H22B 0.1881(3) 0.6149(2) 1.1638(2) 0.078(3) Uiso calc R 1 . H
C23 0.3592(3) 0.8108(2) 1.1835(2) 0.0460(8) Uani d . 1 . C
H23 0.3924(3) 0.7740(2) 1.2314(2) 0.046(8) Uiso calc R 1 . H
C24 0.4638(3) 0.8256(2) 1.1414(2) 0.0549(9) Uani d . 1 . C
H24A 0.4797(3) 0.7838(2) 1.1104(2) 0.067(3) Uiso calc R 1 . H
H24B 0.4344(3) 0.8621(2) 1.0936(2) 0.067(3) Uiso calc R 1 . H
C25 0.5884(3) 0.8486(2) 1.2176(3) 0.0656(10) Uani d . 1 . C
H25A 0.6216(3) 0.8107(2) 1.2626(3) 0.067(3) Uiso calc R 1 . H
H25B 0.6525(3) 0.8593(2) 1.1886(3) 0.067(3) Uiso calc R 1 . H
C26 0.5660(4) 0.9124(2) 1.2695(3) 0.0699(11) Uani d . 1 . C
H26A 0.6458(4) 0.9246(2) 1.3202(3) 0.067(3) Uiso calc R 1 . H
H26B 0.5415(4) 0.9516(2) 1.2257(3) 0.067(3) Uiso calc R 1 . H
C27 0.4620(4) 0.8996(2) 1.3108(3) 0.0693(11) Uani d . 1 . C
H27A 0.4460(4) 0.9424(2) 1.3399(3) 0.067(3) Uiso calc R 1 . H
H27B 0.4910(4) 0.8642(2) 1.3601(3) 0.067(3) Uiso calc R 1 . H
C28 0.3367(3) 0.8755(2) 1.2354(2) 0.0614(10) Uani d . 1 . C
H28A 0.3022(3) 0.9130(2) 1.1899(2) 0.067(3) Uiso calc R 1 . H
H28B 0.2734(3) 0.8648(2) 1.2652(2) 0.067(3) Uiso calc R 1 . H

loop_
_atom_type_symbol
_atom_type_description
_atom_type_scat_dispersion_real
_atom_type_scat_dispersion_imag
_atom_type_scat_source
C C 0.0033 0.0016 'International Tables Vol C Tables 4.2.6.8 and 6.1.1.4'
H H 0.0000 0.0000 'International Tables Vol C Tables 4.2.6.8 and 6.1.1.4'
O O 0.0106 0.0060 'International Tables Vol C Tables 4.2.6.8 and 6.1.1.4'
S S 0.1246 0.1234 'International Tables Vol C Tables 4.2.6.8 and 6.1.1.4'

loop_
_geom_angle_atom_site_label_1
_geom_angle_atom_site_label_2
_geom_angle_atom_site_label_3
_geom_angle
_geom_angle_publ_flag
O2A S2A O3A 105.6(2) yes
O2A S2A O1A 108.9(2) yes
O3A S2A O1A 94.05(11) yes
C5A O1A S2A 109.6(2) yes
C4A O3A S2A 114.0(2) yes
O3A C4A C3 109.4(2) no
O3A C4A C5A 103.8(2) yes
C3 C4A C5A 119.5(3) no
O3A C4A H4A1 107.9(2) no
C3 C4A H4A1 107.9(2) no
C5A C4A H4A1 107.9(2) no
O1A C5A C9 110.3(2) no
O1A C5A C4A 102.7(2) yes
C9 C5A C4A 119.2(3) no
O1A C5A H5A1 108.04(15) no
C9 C5A H5A1 108.0(2) no
C4A C5A H5A1 108.0(2) no
C4A C3 C4 114.6(2) no
C4A C3 C8 111.1(2) no
C4 C3 C8 109.7(3) no
C4A C3 H3 107.0(2) no
C4 C3 H3 107.0(2) no
C8 C3 H3 107.0(2) no
C3 C4 C5 111.8(3) no
C3 C4 H4A2 109.2(2) no
C5 C4 H4A2 109.2(2) no
C3 C4 H4B1 109.2(2) no
C5 C4 H4B1 109.2(2) no
H4A2 C4 H4B1 107.9 no
C6 C5 C4 111.3(3) no
C6 C5 H5A2 109.4(2) no
C4 C5 H5A2 109.4(2) no
C6 C5 H5B1 109.4(2) no
C4 C5 H5B1 109.4(2) no
H5A2 C5 H5B1 108.0 no
C7 C6 C5 111.3(3) no
C7 C6 H6A 109.4(2) no
C5 C6 H6A 109.4(2) no
C7 C6 H6B 109.4(2) no
C5 C6 H6B 109.4(2) no
H6A C6 H6B 108.0 no
C6 C7 C8 111.5(3) no
C6 C7 H7A 109.3(2) no
C8 C7 H7A 109.3(2) no
C6 C7 H7B 109.3(2) no
C8 C7 H7B 109.3(2) no
H7A C7 H7B 108.0 no
C3 C8 C7 111.5(3) no
C3 C8 H8A 109.3(2) no
C7 C8 H8A 109.3(2) no
C3 C8 H8B 109.3(2) no
C7 C8 H8B 109.3(2) no
H8A C8 H8B 108.0 no
C5A C9 C10 110.1(3) no
C5A C9 C14 111.9(2) no
C10 C9 C14 109.7(3) no
C5A C9 H9 108.3(2) no
C10 C9 H9 108.3(2) no
C14 C9 H9 108.3(2) no
C11 C10 C9 111.8(3) no
C11 C10 H10A 109.3(2) no
C9 C10 H10A 109.3(2) no
C11 C10 H10B 109.3(2) no
C9 C10 H10B 109.3(2) no
H10A C10 H10B 107.9 no
C10 C11 C12 111.6(3) no
C10 C11 H11A 109.3(2) no
C12 C11 H11A 109.3(3) no
C10 C11 H11B 109.3(2) no
C12 C11 H11B 109.3(2) no
H11A C11 H11B 108.0 no
C13 C12 C11 111.2(3) no
C13 C12 H12A 109.4(2) no
C11 C12 H12A 109.4(2) no
C13 C12 H12B 109.4(2) no
C11 C12 H12B 109.4(2) no
H12A C12 H12B 108.0 no
C12 C13 C14 111.6(3) no
C12 C13 H13A 109.3(2) no
C14 C13 H13A 109.3(2) no
C12 C13 H13B 109.3(2) no
C14 C13 H13B 109.3(2) no
H13A C13 H13B 108.0 no
C13 C14 C9 112.3(3) no
C13 C14 H14A 109.1(2) no
C9 C14 H14A 109.1(2) no
C13 C14 H14B 109.1(2) no
C9 C14 H14B 109.1(2) no
H14A C14 H14B 107.9 no
O2B S2B O3B 108.8(2) yes
O2B S2B O1B 106.3(2) yes
O3B S2B O1B 93.95(11) yes
C5B O1B S2B 114.0(2) yes
C4B O3B S2B 109.5(2) yes
O3B C4B C17 109.9(2) no
O3B C4B C5B 103.2(2) yes
C17 C4B C5B 119.8(3) no
O3B C4B H4B2 107.8(2) no
C17 C4B H4B2 107.8(2) no
C5B C4B H4B2 107.8(2) no
O1B C5B C4B 103.6(2) yes
O1B C5B C23 108.9(3) no
C4B C5B C23 119.2(3) no
O1B C5B H5B2 108.2(2) no
C4B C5B H5B2 108.2(2) no
C23 C5B H5B2 108.2(2) no
C4B C17 C18 111.4(2) no
C4B C17 C22 109.9(3) no
C18 C17 C22 110.2(3) no
C4B C17 H17 108.4(2) no
C18 C17 H17 108.4(2) no
C22 C17 H17 108.4(2) no
C19 C18 C17 112.0(3) no
C19 C18 H18A 109.2(2) no
C17 C18 H18A 109.2(2) no
C19 C18 H18B 109.2(2) no
C17 C18 H18B 109.2(2) no
H18A C18 H18B 107.9 no
C20 C19 C18 112.0(3) no
C20 C19 H19A 109.2(2) no
C18 C19 H19A 109.2(2) no
C20 C19 H19B 109.2(2) no
C18 C19 H19B 109.2(2) no
H19A C19 H19B 107.9 no
C19 C20 C21 111.5(3) no
C19 C20 H20A 109.3(2) no
C21 C20 H20A 109.3(2) no
C19 C20 H20B 109.3(2) no
C21 C20 H20B 109.3(2) no
H20A C20 H20B 108.0 no
C20 C21 C22 112.3(3) no
C20 C21 H21A 109.2(2) no
C22 C21 H21A 109.1(2) no
C20 C21 H21B 109.2(2) no
C22 C21 H21B 109.2(2) no
H21A C21 H21B 107.9 no
C21 C22 C17 112.0(3) no
C21 C22 H22A 109.2(2) no
C17 C22 H22A 109.2(2) no
C21 C22 H22B 109.2(2) no
C17 C22 H22B 109.2(2) no
H22A C22 H22B 107.9 no
C24 C23 C28 109.9(3) no
C24 C23 C5B 114.8(3) no
C28 C23 C5B 110.6(3) no
C24 C23 H23 107.1(2) no
C28 C23 H23 107.1(2) no
C5B C23 H23 107.1(2) no
C25 C24 C23 111.1(3) no
C25 C24 H24A 109.4(2) no
C23 C24 H24A 109.4(2) no
C25 C24 H24B 109.4(2) no
C23 C24 H24B 109.4(2) no
H24A C24 H24B 108.0 no
C26 C25 C24 110.8(3) no
C26 C25 H25A 109.5(2) no
C24 C25 H25A 109.5(2) no
C26 C25 H25B 109.5(2) no
C24 C25 H25B 109.5(2) no
H25A C25 H25B 108.1 no
C27 C26 C25 111.4(3) no
C27 C26 H26A 109.4(2) no
C25 C26 H26A 109.4(2) no
C27 C26 H26B 109.4(2) no
C25 C26 H26B 109.4(2) no
H26A C26 H26B 108.0 no
C26 C27 C28 111.7(3) no
C26 C27 H27A 109.3(2) no
C28 C27 H27A 109.3(2) no
C26 C27 H27B 109.3(2) no
C28 C27 H27B 109.3(2) no
H27A C27 H27B 107.9 no
C27 C28 C23 111.0(3) no
C27 C28 H28A 109.4(2) no
C23 C28 H28A 109.4(2) no
C27 C28 H28B 109.4(2) no
C23 C28 H28B 109.4(2) no
H28A C28 H28B 108.0 no

loop_
_geom_bond_atom_site_label_1
_geom_bond_atom_site_label_2
_geom_bond_site_symmetry_2
_geom_bond_distance
_geom_bond_publ_flag
S2A O2A . 1.443(3) yes
S2A O3A . 1.607(2) yes
S2A O1A . 1.608(2) yes
O1A C5A . 1.465(4) yes
O3A C4A . 1.454(4) yes
C4A C3 . 1.516(4) no
C4A C5A . 1.522(4) yes
C4A H4A1 . 0.98 no
C5A C9 . 1.509(4) no
C5A H5A1 . 0.98 no
C3 C4 . 1.518(4) no
C3 C8 . 1.522(4) no
C3 H3 . 0.98 no
C4 C5 . 1.519(4) no
C4 H4A2 . 0.97 no
C4 H4B1 . 0.97 no
C5 C6 . 1.512(5) no
C5 H5A2 . 0.97 no
C5 H5B1 . 0.97 no
C6 C7 . 1.506(4) no
C6 H6A . 0.97 no
C6 H6B . 0.97 no
C7 C8 . 1.524(4) no
C7 H7A . 0.97 no
C7 H7B . 0.97 no
C8 H8A . 0.97 no
C8 H8B . 0.97 no
C9 C10 . 1.519(4) no
C9 C14 . 1.521(4) no
C9 H9 . 0.98 no
C10 C11 . 1.507(5) no
C10 H10A . 0.97 no
C10 H10B . 0.97 no
C11 C12 . 1.513(5) no
C11 H11A . 0.97 no
C11 H11B . 0.97 no
C12 C13 . 1.507(5) no
C12 H12A . 0.97 no
C12 H12B . 0.97 no
C13 C14 . 1.517(5) no
C13 H13A . 0.97 no
C13 H13B . 0.97 no
C14 H14A . 0.97 no
C14 H14B . 0.97 no
S2B O2B . 1.445(3) yes
S2B O3B . 1.612(2) yes
S2B O1B . 1.613(2) yes
O1B C5B . 1.462(4) yes
O3B C4B . 1.464(3) yes
C4B C17 . 1.512(4) yes
C4B C5B . 1.521(4) no
C4B H4B2 . 0.98 no
C5B C23 . 1.526(4) no
C5B H5B2 . 0.98 no
C17 C18 . 1.523(4) no
C17 C22 . 1.524(4) no
C17 H17 . 0.98 no
C18 C19 . 1.521(4) no
C18 H18A . 0.97 no
C18 H18B . 0.97 no
C19 C20 . 1.500(5) no
C19 H19A . 0.97 no
C19 H19B . 0.97 no
C20 C21 . 1.511(5) no
C20 H20A . 0.97 no
C20 H20B . 0.97 no
C21 C22 . 1.513(5) no
C21 H21A . 0.97 no
C21 H21B . 0.97 no
C22 H22A . 0.97 no
C22 H22B . 0.97 no
C23 C24 . 1.518(4) no
C23 C28 . 1.526(4) no
C23 H23 . 0.98 no
C24 C25 . 1.515(5) no
C24 H24A . 0.97 no
C24 H24B . 0.97 no
C25 C26 . 1.511(5) no
C25 H25A . 0.97 no
C25 H25B . 0.97 no
C26 C27 . 1.498(5) no
C26 H26A . 0.97 no
C26 H26B . 0.97 no
C27 C28 . 1.520(5) no
C27 H27A . 0.97 no
C27 H27B . 0.97 no
C28 H28A . 0.97 no
C28 H28B . 0.97 no

loop_
_geom_torsion_atom_site_label_1
_geom_torsion_atom_site_label_2
_geom_torsion_atom_site_label_3
_geom_torsion_atom_site_label_4
_geom_torsion
_geom_torsion_publ_flag
O2A S2A O1A C5A 79.5(2) yes
O3A S2A O1A C5A -28.6(2) yes
O2A S2A O3A C4A -105.7(2) yes
O1A S2A O3A C4A 5.3(2) yes
S2A O3A C4A C3 -110.7(2) no
S2A O3A C4A C5A 17.9(3) yes
S2A O1A C5A C9 169.6(2) yes
S2A O1A C5A C4A 41.6(3) yes
O3A C4A C5A O1A -35.3(3) yes
C3 C4A C5A O1A 86.9(3) no
O3A C4A C5A C9 -157.5(3) no
C3 C4A C5A C9 -35.3(4) no
O3A C4A C3 C4 56.7(3) no
C5A C4A C3 C4 -62.6(4) no
O3A C4A C3 C8 -68.3(3) no
C5A C4A C3 C8 172.4(3) no
C4A C3 C4 C5 178.3(3) no
C8 C3 C4 C5 -56.0(3) no
C3 C4 C5 C6 55.9(4) no
C4 C5 C6 C7 -54.7(4) no
C5 C6 C7 C8 54.9(4) no
C4A C3 C8 C7 -176.4(3) no
C4 C3 C8 C7 55.9(3) no
C6 C7 C8 C3 -56.0(4) no
O1A C5A C9 C10 177.6(2) no
C4A C5A C9 C10 -64.0(4) no
O1A C5A C9 C14 55.3(3) no
C4A C5A C9 C14 173.6(3) no
C5A C9 C10 C11 -179.3(3) no
C14 C9 C10 C11 -55.6(4) no
C9 C10 C11 C12 56.5(4) no
C10 C11 C12 C13 -55.1(5) no
C11 C12 C13 C14 53.9(5) no
C12 C13 C14 C9 -54.6(4) no
C5A C9 C14 C13 177.3(3) no
C10 C9 C14 C13 54.7(4) no
O2B S2B O1B C5B 104.5(2) yes
O3B S2B O1B C5B -6.5(2) yes
O2B S2B O3B C4B -79.6(2) yes
O1B S2B O3B C4B 29.1(2) yes
S2B O3B C4B C17 -170.6(2) no
S2B O3B C4B C5B -41.7(3) yes
S2B O1B C5B C4B -16.6(3) yes
S2B O1B C5B C23 111.3(2) no
O3B C4B C5B O1B 34.6(3) yes
C17 C4B C5B O1B 157.1(3) no
O3B C4B C5B C23 -86.6(3) no
C17 C4B C5B C23 36.0(4) no
O3B C4B C17 C18 -52.6(3) no
C5B C4B C17 C18 -171.8(3) no
O3B C4B C17 C22 -175.0(2) no
C5B C4B C17 C22 65.8(4) no
C4B C17 C18 C19 -176.4(3) no
C22 C17 C18 C19 -54.1(4) no
C17 C18 C19 C20 54.8(4) no
C18 C19 C20 C21 -53.8(4) no
C19 C20 C21 C22 53.9(4) no
C20 C21 C22 C17 -54.5(4) no
C4B C17 C22 C21 177.1(3) no
C18 C17 C22 C21 54.0(3) no
O1B C5B C23 C24 -58.4(3) no
C4B C5B C23 C24 60.1(4) no
O1B C5B C23 C28 66.6(3) no
C4B C5B C23 C28 -174.9(3) no
C28 C23 C24 C25 57.1(4) no
C5B C23 C24 C25 -177.5(3) no
C23 C24 C25 C26 -57.2(4) no
C24 C25 C26 C27 55.9(4) no
C25 C26 C27 C28 -55.2(4) no
C26 C27 C28 C23 55.4(4) no
C24 C23 C28 C27 -55.8(4) no
C5B C23 C28 C27 176.4(3) no
